data_2020654
loop_
_publ_author_name
'Yuan, Gan-Yin'
'Zhang, Lei'
'Wang, Meng-Jie'
'Zhang, Kou-Lin'

_publ_section_title
;
 Synthesis and characterization of a cadmium(II)--organic supramolecular
 coordination compound based on the multifunctional 2-amino-5-sulfobenzoic
 acid ligand
;
_journal_coeditor_code YF3111
_journal_issue 12
_journal_name_full 'Acta Crystallographica Section C'
_journal_page_first 939
_journal_page_last 946
_journal_paper_doi 10.1107/S2053229616016326
_journal_volume 72
_journal_year 2016
_chemical_formula_iupac '[Cd (C7 H6 N O5 S)2 (C14 H14 N4 O2)2 (H2 O)2], C14 H14 N4 O2, 4H2 O'
_chemical_formula_moiety 'C42 H46 Cd N10 O16 S2, C14 H12 N4 O2, 4(H2 O)'
_chemical_formula_sum 'C56 H66 Cd N14 O22 S2'
_chemical_formula_weight 1463.78
_chemical_name_systematic
;Bis(3-amino-4-carboxybenzenesulfonato-\k<i>O</i>^1^)diaquabis{<i>N</i>,<i>N</i>'-bis[(pyridin-4-yl)methyl]oxamide-\k<i>N</i>}cadmium(II)--<i>N</i>,<i>N</i>'-bis[(pyridin-4-yl)methyl]oxamide--water
(1/1/4)
;
_space_group_IT_number 2
_symmetry_cell_setting triclinic
_symmetry_space_group_name_Hall '-P 1'
_symmetry_space_group_name_H-M 'P -1'
_atom_sites_solution_hydrogens geom
_atom_sites_solution_primary direct
_atom_sites_solution_secondary difmap
_audit_creation_method SHELXL-97
_cell_angle_alpha 87.806(3)
_cell_angle_beta 88.438(3)
_cell_angle_gamma 69.247(3)
_cell_formula_units_Z 1
_cell_length_a 10.8873(12)
_cell_length_b 11.4736(12)
_cell_length_c 13.4521(15)
_cell_measurement_reflns_used 9883
_cell_measurement_temperature 293(2)
_cell_measurement_theta_max 27.5115
_cell_measurement_theta_min 2.4657
_cell_volume 1570.0(3)
_computing_cell_refinement
;
SAINT (Bruker, 2005)
;
_computing_data_collection
;
APEX2 (Bruker, 2005)
;
_computing_data_reduction
;
SAINT (Bruker, 2005)
;
_computing_molecular_graphics
;
DIAMOND (Brandenburg, 2001)
;
_computing_publication_material
;
publCIF (Westrip, 2010)
;
_computing_structure_refinement
;
SHELXL-97 (Sheldrick, 2008)
;
_computing_structure_solution
;
SHELXS-97 (Sheldrick, 2008)
;
_diffrn_ambient_temperature 293(2)
_diffrn_detector_area_resol_mean 8.3
_diffrn_measured_fraction_theta_full 0.983
_diffrn_measured_fraction_theta_max 0.983
_diffrn_measurement_device_type 'Bruker APEXII area-detector'
_diffrn_measurement_method '\f and \w'
_diffrn_radiation_monochromator graphite
_diffrn_radiation_source 'fine-focus sealed tube'
_diffrn_radiation_type MoK\a
_diffrn_radiation_wavelength 0.71073
_diffrn_reflns_av_R_equivalents 0.0228
_diffrn_reflns_av_sigmaI/netI 0.0264
_diffrn_reflns_limit_h_max 14
_diffrn_reflns_limit_h_min -14
_diffrn_reflns_limit_k_max 14
_diffrn_reflns_limit_k_min -14
_diffrn_reflns_limit_l_max 16
_diffrn_reflns_limit_l_min -17
_diffrn_reflns_number 23608
_diffrn_reflns_theta_full 27.54
_diffrn_reflns_theta_max 27.54
_diffrn_reflns_theta_min 1.90
_exptl_absorpt_coefficient_mu 0.504
_exptl_absorpt_correction_T_max 0.927
_exptl_absorpt_correction_T_min 0.886
_exptl_absorpt_correction_type multi-scan
_exptl_absorpt_process_details SADABS
_exptl_crystal_colour colourless
_exptl_crystal_density_diffrn 1.548
_exptl_crystal_density_method 'not measured'
_exptl_crystal_description block
_exptl_crystal_F_000 756
_exptl_crystal_size_max 0.25
_exptl_crystal_size_mid 0.20
_exptl_crystal_size_min 0.15
_refine_diff_density_max 0.540
_refine_diff_density_min -0.518
_refine_ls_extinction_method none
_refine_ls_goodness_of_fit_ref 0.948
_refine_ls_hydrogen_treatment constr
_refine_ls_matrix_type full
_refine_ls_number_parameters 431
_refine_ls_number_reflns 7122
_refine_ls_number_restraints 9
_refine_ls_restrained_S_all 0.984
_refine_ls_R_factor_all 0.0377
_refine_ls_R_factor_gt 0.0305
_refine_ls_shift/su_max 0.000
_refine_ls_shift/su_mean 0.000
_refine_ls_structure_factor_coef Fsqd
_refine_ls_weighting_details 'calc w=1/[\s^2^(Fo^2^)+(0.0490P)^2^+0.5959P] where P=(Fo^2^+2Fc^2^)/3'
_refine_ls_weighting_scheme calc
_refine_ls_wR_factor_gt 0.0754
_refine_ls_wR_factor_ref 0.0792
_reflns_number_gt 6299
_reflns_number_total 7122
_reflns_threshold_expression >2sigma(I)
_cod_data_source_file yf3111sup1.cif
_cod_data_source_block I
_cod_depositor_comments 'Adding full bibliography for 2020654.cif.'
_cod_original_sg_symbol_Hall -P1
_cod_original_sg_symbol_H-M P-1
_cod_database_code 2020654
_cod_database_fobs_code 2020654

loop_
_symmetry_equiv_pos_as_xyz
'x, y, z'
'-x, -y, -z'

loop_
_atom_site_type_symbol
_atom_site_label
_atom_site_fract_x
_atom_site_fract_y
_atom_site_fract_z
_atom_site_U_iso_or_equiv
_atom_site_adp_type
_atom_site_calc_flag
_atom_site_refinement_flags
_atom_site_occupancy
_atom_site_symmetry_multiplicity
C C1 0.08609(17) 0.75195(16) -0.33652(13) 0.0267(4) Uani d . 1 1
C C2 0.02217(18) 0.66425(17) -0.32628(14) 0.0297(4) Uani d . 1 1
C C3 0.00848(19) 0.61690(18) -0.22982(14) 0.0333(4) Uani d . 1 1
H H3 -0.0351 0.5606 -0.2214 0.040 Uiso calc R 1 1
C C4 0.05798(18) 0.65216(17) -0.14863(14) 0.0300(4) Uani d . 1 1
H H4 0.0470 0.6203 -0.0858 0.036 Uiso calc R 1 1
C C5 0.12483(17) 0.73551(16) -0.15937(13) 0.0253(3) Uani d . 1 1
C C6 0.13684(17) 0.78558(16) -0.25222(13) 0.0263(4) Uani d . 1 1
H H6 0.1795 0.8428 -0.2590 0.032 Uiso calc R 1 1
C C7 0.1033(2) 0.80629(18) -0.43550(14) 0.0327(4) Uani d . 1 1
C C8 0.70739(19) 0.61642(17) 0.06845(15) 0.0336(4) Uani d . 1 1
H H8 0.7592 0.5528 0.0282 0.040 Uiso calc R 1 1
C C9 0.76566(19) 0.68803(17) 0.11402(14) 0.0324(4) Uani d . 1 1
H H9 0.8551 0.6720 0.1048 0.039 Uiso calc R 1 1
C C10 0.69097(18) 0.78450(15) 0.17387(13) 0.0267(4) Uani d . 1 1
C C11 0.55913(19) 0.80238(16) 0.18463(14) 0.0302(4) Uani d . 1 1
H H11 0.5052 0.8654 0.2243 0.036 Uiso calc R 1 1
C C12 0.50767(18) 0.72651(16) 0.13636(14) 0.0304(4) Uani d . 1 1
H H12 0.4184 0.7407 0.1441 0.036 Uiso calc R 1 1
C C13 0.7565(2) 0.86203(18) 0.22443(15) 0.0338(4) Uani d . 1 1
H H13A 0.7956 0.8185 0.2854 0.041 Uiso calc R 1 1
H H13B 0.8271 0.8683 0.1815 0.041 Uiso calc R 1 1
C C14 0.61362(19) 1.01456(17) 0.33667(13) 0.0298(4) Uani d . 1 1
C C15 0.5343(2) 1.15399(17) 0.34664(14) 0.0316(4) Uani d . 1 1
C C16 0.3789(2) 1.30411(19) 0.45589(16) 0.0402(5) Uani d . 1 1
H H16A 0.2935 1.3005 0.4741 0.048 Uiso calc R 1 1
H H16B 0.3680 1.3587 0.3973 0.048 Uiso calc R 1 1
C C17 0.4275(2) 1.35853(17) 0.53972(14) 0.0334(4) Uani d . 1 1
C C18 0.5591(2) 1.3303(2) 0.55632(17) 0.0447(5) Uani d . 1 1
H H18 0.6218 1.2741 0.5164 0.054 Uiso calc R 1 1
C C19 0.5972(3) 1.3860(2) 0.63254(19) 0.0517(6) Uani d . 1 1
H H19 0.6866 1.3663 0.6423 0.062 Uiso calc R 1 1
C C20 0.3874(3) 1.4928(2) 0.67703(17) 0.0558(7) Uani d . 1 1
H H20 0.3270 1.5493 0.7182 0.067 Uiso calc R 1 1
C C21 0.3400(2) 1.4417(2) 0.60283(18) 0.0518(6) Uani d . 1 1
H H21 0.2500 1.4629 0.5952 0.062 Uiso calc R 1 1
C C22 0.2425(2) 0.0481(2) 0.36350(15) 0.0396(5) Uani d . 1 1
H H22 0.2768 0.0756 0.4166 0.048 Uiso calc R 1 1
C C23 0.2560(2) 0.0937(2) 0.26845(15) 0.0371(4) Uani d . 1 1
H H23 0.2984 0.1509 0.2587 0.045 Uiso calc R 1 1
C C24 0.20651(17) 0.05399(17) 0.18835(13) 0.0284(4) Uani d . 1 1
C C25 0.1446(2) -0.0313(2) 0.20738(15) 0.0397(5) Uani d . 1 1
H H25 0.1101 -0.0611 0.1557 0.048 Uiso calc R 1 1
C C26 0.1349(2) -0.0713(2) 0.30430(16) 0.0434(5) Uani d . 1 1
H H26 0.0926 -0.1281 0.3164 0.052 Uiso calc R 1 1
C C27 0.21655(18) 0.10326(19) 0.08347(13) 0.0334(4) Uani d . 1 1
H H27A 0.1392 0.1080 0.0470 0.040 Uiso calc R 1 1
H H27B 0.2184 0.1870 0.0863 0.040 Uiso calc R 1 1
C C28 0.44615(17) 0.04503(17) 0.03265(12) 0.0270(4) Uani d . 1 1
Cd Cd1 0.5000 0.5000 0.0000 0.02595(7) Uani d S 1 2
N N1 0.57979(15) 0.63372(13) 0.07909(11) 0.0285(3) Uani d . 1 1
N N2 0.67090(17) 0.98639(14) 0.24834(11) 0.0323(3) Uani d . 1 1
H H2 0.6565 1.0447 0.2032 0.048 Uiso calc R 1 1
N N3 0.46717(17) 1.18011(15) 0.43155(12) 0.0351(4) Uani d . 1 1
H H3A 0.4764 1.1203 0.4746 0.053 Uiso calc R 1 1
N N4 0.5132(2) 1.46647(17) 0.69309(14) 0.0487(5) Uani d . 1 1
N N5 0.18288(17) -0.03280(16) 0.38145(12) 0.0366(4) Uani d . 1 1
N N6 0.33291(14) 0.02541(15) 0.03052(11) 0.0293(3) Uani d . 1 1
H H6A 0.3285 -0.0351 -0.0032 0.044 Uiso calc R 1 1
N N7 -0.02861(19) 0.62481(18) -0.40401(13) 0.0452(4) Uani d . 1 1
H H7A -0.0679 0.5722 -0.3938 0.068 Uiso calc R 1 1
H H7B -0.0214 0.6524 -0.4634 0.068 Uiso calc R 1 1
O O1 0.30163(15) 0.66064(14) -0.02385(12) 0.0480(4) Uani d . 1 1
O O2 0.09167(14) 0.80146(15) 0.02366(10) 0.0440(4) Uani d . 1 1
O O3 0.23235(17) 0.87654(14) -0.08170(11) 0.0470(4) Uani d . 1 1
O O4 0.15928(16) 0.88928(14) -0.43527(10) 0.0411(3) Uani d . 1 1
H H4A 0.1645 0.9150 -0.4924 0.062 Uiso calc R 1 1
O O5 0.0675(2) 0.77610(17) -0.51241(11) 0.0594(5) Uani d . 1 1
O O6 0.46607(14) 0.12562(14) 0.07951(10) 0.0390(3) Uani d . 1 1
O O7 0.61981(16) 0.93940(13) 0.40575(11) 0.0438(4) Uani d . 1 1
O O8 0.53583(17) 1.22861(13) 0.28007(11) 0.0482(4) Uani d . 1 1
O O1W 0.58224(15) 0.56164(14) -0.14583(10) 0.0426(3) Uani d D 1 1
H H1WA 0.5587 0.6395 -0.1508 0.064 Uiso d RD 1 1
H H1WB 0.5533 0.5310 -0.1966 0.064 Uiso d RD 1 1
O O2W 0.1393(2) 0.5968(2) 0.15763(16) 0.0816(6) Uani d D 1 1
H H2WB 0.1290 0.6700 0.1203 0.122 Uiso d RD 1 1
H H2WA 0.2234 0.5504 0.1404 0.122 Uiso d RD 1 1
O O3W 0.0494(4) 0.6150(3) 0.34867(17) 0.1385(15) Uani d D 1 1
H H3WA 0.0651 0.6191 0.2828 0.208 Uiso d RD 1 1
H H3WB 0.0545 0.6790 0.3869 0.208 Uiso d RD 1 1
S S1 0.19292(4) 0.77277(4) -0.05318(3) 0.02649(10) Uani d . 1 1

loop_
_atom_site_aniso_label
_atom_site_aniso_U_11
_atom_site_aniso_U_22
_atom_site_aniso_U_33
_atom_site_aniso_U_12
_atom_site_aniso_U_13
_atom_site_aniso_U_23
C1 0.0280(9) 0.0268(9) 0.0243(8) -0.0086(7) 0.0000(7) -0.0005(7)
C2 0.0304(9) 0.0296(9) 0.0293(9) -0.0104(7) -0.0022(7) -0.0033(7)
C3 0.0375(10) 0.0324(10) 0.0355(10) -0.0194(8) -0.0008(8) -0.0003(8)
C4 0.0341(10) 0.0296(9) 0.0260(9) -0.0113(8) 0.0003(7) 0.0030(7)
C5 0.0257(8) 0.0242(8) 0.0238(8) -0.0060(7) -0.0023(7) -0.0017(7)
C6 0.0257(8) 0.0245(8) 0.0282(9) -0.0082(7) 0.0011(7) -0.0016(7)
C7 0.0389(10) 0.0329(10) 0.0265(9) -0.0131(8) 0.0017(8) -0.0029(8)
C8 0.0335(10) 0.0267(9) 0.0384(10) -0.0070(8) -0.0009(8) -0.0102(8)
C9 0.0286(9) 0.0306(9) 0.0382(10) -0.0101(7) -0.0009(8) -0.0075(8)
C10 0.0358(9) 0.0211(8) 0.0240(8) -0.0110(7) -0.0032(7) -0.0005(7)
C11 0.0341(9) 0.0240(9) 0.0310(9) -0.0080(7) 0.0019(7) -0.0070(7)
C12 0.0290(9) 0.0265(9) 0.0345(9) -0.0083(7) -0.0019(7) -0.0014(7)
C13 0.0391(10) 0.0331(10) 0.0334(10) -0.0171(8) -0.0014(8) -0.0095(8)
C14 0.0402(10) 0.0279(9) 0.0265(9) -0.0184(8) -0.0026(7) -0.0012(7)
C15 0.0433(11) 0.0276(9) 0.0296(9) -0.0190(8) -0.0043(8) -0.0029(8)
C16 0.0393(11) 0.0339(10) 0.0453(12) -0.0097(9) -0.0011(9) -0.0087(9)
C17 0.0398(10) 0.0231(9) 0.0337(10) -0.0070(8) 0.0028(8) -0.0015(7)
C18 0.0393(11) 0.0444(12) 0.0503(13) -0.0136(9) 0.0078(10) -0.0166(10)
C19 0.0485(13) 0.0528(14) 0.0543(14) -0.0173(11) -0.0013(11) -0.0122(11)
C20 0.0649(16) 0.0412(13) 0.0401(12) 0.0089(11) -0.0016(11) -0.0137(10)
C21 0.0423(12) 0.0492(13) 0.0469(13) 0.0060(10) -0.0003(10) -0.0129(11)
C22 0.0417(11) 0.0511(12) 0.0296(9) -0.0208(10) -0.0046(8) 0.0023(9)
C23 0.0355(10) 0.0470(12) 0.0335(10) -0.0209(9) -0.0015(8) 0.0042(9)
C24 0.0228(8) 0.0319(9) 0.0250(8) -0.0034(7) 0.0040(7) 0.0007(7)
C25 0.0519(12) 0.0426(11) 0.0298(10) -0.0226(10) 0.0021(9) -0.0054(9)
C26 0.0606(14) 0.0406(11) 0.0371(11) -0.0282(10) 0.0029(10) 0.0008(9)
C27 0.0249(9) 0.0424(11) 0.0271(9) -0.0053(8) 0.0030(7) 0.0049(8)
C28 0.0265(9) 0.0354(9) 0.0185(8) -0.0107(7) -0.0001(7) 0.0030(7)
Cd1 0.03037(11) 0.02300(10) 0.02547(10) -0.01008(7) -0.00620(7) -0.00223(7)
N1 0.0340(8) 0.0224(7) 0.0293(8) -0.0097(6) -0.0063(6) -0.0017(6)
N2 0.0504(10) 0.0259(8) 0.0254(7) -0.0191(7) -0.0007(7) -0.0034(6)
N3 0.0465(10) 0.0267(8) 0.0335(8) -0.0146(7) 0.0036(7) -0.0030(7)
N4 0.0711(14) 0.0343(9) 0.0365(9) -0.0127(9) -0.0062(9) -0.0034(8)
N5 0.0433(10) 0.0383(9) 0.0272(8) -0.0137(8) 0.0012(7) 0.0033(7)
N6 0.0252(7) 0.0387(9) 0.0237(7) -0.0113(6) 0.0036(6) -0.0020(6)
N7 0.0603(12) 0.0564(11) 0.0333(9) -0.0376(10) -0.0078(8) -0.0018(8)
O1 0.0409(8) 0.0403(8) 0.0522(9) 0.0003(6) -0.0192(7) -0.0026(7)
O2 0.0395(8) 0.0600(10) 0.0296(7) -0.0133(7) 0.0029(6) -0.0108(7)
O3 0.0678(10) 0.0474(9) 0.0397(8) -0.0371(8) -0.0094(7) -0.0006(7)
O4 0.0588(9) 0.0484(8) 0.0261(7) -0.0320(7) -0.0003(6) 0.0062(6)
O5 0.1040(15) 0.0705(11) 0.0254(7) -0.0573(11) -0.0048(8) 0.0000(7)
O6 0.0364(7) 0.0479(8) 0.0359(7) -0.0179(6) 0.0042(6) -0.0126(6)
O7 0.0619(10) 0.0317(7) 0.0348(7) -0.0142(7) 0.0073(7) 0.0050(6)
O8 0.0784(11) 0.0276(7) 0.0365(8) -0.0171(7) 0.0039(7) 0.0034(6)
O1W 0.0562(9) 0.0400(8) 0.0321(7) -0.0176(7) -0.0044(7) 0.0046(6)
O2W 0.0802(14) 0.0853(15) 0.0748(13) -0.0282(12) 0.0282(11) 0.0197(11)
O3W 0.296(4) 0.138(2) 0.0589(13) -0.172(3) 0.0531(19) -0.0370(15)
S1 0.0272(2) 0.0261(2) 0.0249(2) -0.00740(17) -0.00423(17) -0.00164(17)

loop_
_atom_type_symbol
_atom_type_description
_atom_type_scat_dispersion_real
_atom_type_scat_dispersion_imag
_atom_type_scat_source
C C 0.0033 0.0016 'International Tables Vol C Tables 4.2.6.8 and 6.1.1.4'
H H 0.0000 0.0000 'International Tables Vol C Tables 4.2.6.8 and 6.1.1.4'
Cd Cd -0.8075 1.2024 'International Tables Vol C Tables 4.2.6.8 and 6.1.1.4'
N N 0.0061 0.0033 'International Tables Vol C Tables 4.2.6.8 and 6.1.1.4'
O O 0.0106 0.0060 'International Tables Vol C Tables 4.2.6.8 and 6.1.1.4'
S S 0.1246 0.1234 'International Tables Vol C Tables 4.2.6.8 and 6.1.1.4'

loop_
_geom_angle_atom_site_label_1
_geom_angle_atom_site_label_2
_geom_angle_atom_site_label_3
_geom_angle_site_symmetry_1
_geom_angle_site_symmetry_3
_geom_angle
_geom_angle_publ_flag
C6 C1 C2 . . 119.36(16) ?
C6 C1 C7 . . 119.58(16) ?
C2 C1 C7 . . 121.04(16) ?
N7 C2 C3 . . 118.43(17) ?
N7 C2 C1 . . 123.50(17) ?
C3 C2 C1 . . 118.06(16) ?
C4 C3 C2 . . 121.35(17) ?
C4 C3 H3 . . 119.3 ?
C2 C3 H3 . . 119.3 ?
C3 C4 C5 . . 120.47(17) ?
C3 C4 H4 . . 119.8 ?
C5 C4 H4 . . 119.8 ?
C6 C5 C4 . . 119.44(16) ?
C6 C5 S1 . . 121.85(14) ?
C4 C5 S1 . . 118.71(13) ?
C5 C6 C1 . . 121.27(16) ?
C5 C6 H6 . . 119.4 ?
C1 C6 H6 . . 119.4 ?
O5 C7 O4 . . 121.63(18) ?
O5 C7 C1 . . 122.85(18) ?
O4 C7 C1 . . 115.51(16) ?
N1 C8 C9 . . 123.12(17) ?
N1 C8 H8 . . 118.4 ?
C9 C8 H8 . . 118.4 ?
C8 C9 C10 . . 119.93(18) ?
C8 C9 H9 . . 120.0 ?
C10 C9 H9 . . 120.0 ?
C11 C10 C9 . . 116.87(16) ?
C11 C10 C13 . . 123.67(16) ?
C9 C10 C13 . . 119.45(17) ?
C12 C11 C10 . . 119.83(16) ?
C12 C11 H11 . . 120.1 ?
C10 C11 H11 . . 120.1 ?
N1 C12 C11 . . 123.14(17) ?
N1 C12 H12 . . 118.4 ?
C11 C12 H12 . . 118.4 ?
N2 C13 C10 . . 115.14(16) ?
N2 C13 H13A . . 108.5 ?
C10 C13 H13A . . 108.5 ?
N2 C13 H13B . . 108.5 ?
C10 C13 H13B . . 108.5 ?
H13A C13 H13B . . 107.5 ?
O7 C14 N2 . . 125.29(18) ?
O7 C14 C15 . . 121.30(17) ?
N2 C14 C15 . . 113.41(15) ?
O8 C15 N3 . . 126.17(18) ?
O8 C15 C14 . . 120.65(17) ?
N3 C15 C14 . . 113.17(16) ?
N3 C16 C17 . . 112.86(17) ?
N3 C16 H16A . . 109.0 ?
C17 C16 H16A . . 109.0 ?
N3 C16 H16B . . 109.0 ?
C17 C16 H16B . . 109.0 ?
H16A C16 H16B . . 107.8 ?
C18 C17 C21 . . 117.1(2) ?
C18 C17 C16 . . 122.22(18) ?
C21 C17 C16 . . 120.70(19) ?
C17 C18 C19 . . 119.4(2) ?
C17 C18 H18 . . 120.3 ?
C19 C18 H18 . . 120.3 ?
N4 C19 C18 . . 123.7(2) ?
N4 C19 H19 . . 118.2 ?
C18 C19 H19 . . 118.2 ?
N4 C20 C21 . . 123.8(2) ?
N4 C20 H20 . . 118.1 ?
C21 C20 H20 . . 118.1 ?
C20 C21 C17 . . 119.4(2) ?
C20 C21 H21 . . 120.3 ?
C17 C21 H21 . . 120.3 ?
N5 C22 C23 . . 122.53(19) ?
N5 C22 H22 . . 118.7 ?
C23 C22 H22 . . 118.7 ?
C22 C23 C24 . . 119.84(18) ?
C22 C23 H23 . . 120.1 ?
C24 C23 H23 . . 120.1 ?
C25 C24 C23 . . 117.48(17) ?
C25 C24 C27 . . 120.85(17) ?
C23 C24 C27 . . 121.66(17) ?
C26 C25 C24 . . 118.86(19) ?
C26 C25 H25 . . 120.6 ?
C24 C25 H25 . . 120.6 ?
N5 C26 C25 . . 123.50(19) ?
N5 C26 H26 . . 118.3 ?
C25 C26 H26 . . 118.3 ?
N6 C27 C24 . . 112.43(15) ?
N6 C27 H27A . . 109.1 ?
C24 C27 H27A . . 109.1 ?
N6 C27 H27B . . 109.1 ?
C24 C27 H27B . . 109.1 ?
H27A C27 H27B . . 107.8 ?
O6 C28 N6 . . 125.43(16) ?
O6 C28 C28 . 2_655 121.8(2) ?
N6 C28 C28 . 2_655 112.77(19) ?
O1 Cd1 O1 . 2_665 180.00(7) no
O1 Cd1 N1 . . 90.11(5) yes
O1 Cd1 N1 2_665 . 89.89(5) ?
O1 Cd1 N1 . 2_665 89.89(5) no
O1 Cd1 N1 2_665 2_665 90.11(5) no
N1 Cd1 N1 . 2_665 180.00(6) no
O1 Cd1 O1W . 2_665 90.04(6) ?
O1 Cd1 O1W 2_665 2_665 89.96(6) no
N1 Cd1 O1W . 2_665 93.98(5) ?
N1 Cd1 O1W 2_665 2_665 86.02(5) no
O1 Cd1 O1W . . 89.96(6) yes
O1 Cd1 O1W 2_665 . 90.04(6) no
N1 Cd1 O1W . . 86.02(5) yes
N1 Cd1 O1W 2_665 . 93.98(5) no
O1W Cd1 O1W 2_665 . 180.00(8) no
C12 N1 C8 . . 117.11(15) ?
C12 N1 Cd1 . . 124.64(12) ?
C8 N1 Cd1 . . 118.25(12) ?
C14 N2 C13 . . 122.82(16) ?
C14 N2 H2 . . 118.6 ?
C13 N2 H2 . . 118.6 ?
C15 N3 C16 . . 123.54(17) ?
C15 N3 H3A . . 118.2 ?
C16 N3 H3A . . 118.2 ?
C20 N4 C19 . . 116.7(2) ?
C22 N5 C26 . . 117.79(17) ?
C28 N6 C27 . . 121.91(16) ?
C28 N6 H6A . . 119.0 ?
C27 N6 H6A . . 119.0 ?
C2 N7 H7A . . 120.0 ?
C2 N7 H7B . . 120.0 ?
H7A N7 H7B . . 120.0 ?
S1 O1 Cd1 . . 167.77(11) ?
C7 O4 H4A . . 109.5 ?
Cd1 O1W H1WA . . 111.0 ?
Cd1 O1W H1WB . . 107.6 ?
H1WA O1W H1WB . . 111.3 ?
H2WB O2W H2WA . . 100.0 ?
H3WA O3W H3WB . . 117.7 ?
O3 S1 O2 . . 113.39(10) ?
O3 S1 O1 . . 113.74(10) ?
O2 S1 O1 . . 109.50(10) ?
O3 S1 C5 . . 106.64(9) ?
O2 S1 C5 . . 106.68(8) ?
O1 S1 C5 . . 106.36(8) ?

loop_
_geom_bond_atom_site_label_1
_geom_bond_atom_site_label_2
_geom_bond_site_symmetry_2
_geom_bond_distance
_geom_bond_publ_flag
C1 C6 . 1.400(2) ?
C1 C2 . 1.413(3) ?
C1 C7 . 1.484(3) ?
C2 N7 . 1.360(2) ?
C2 C3 . 1.412(3) ?
C3 C4 . 1.366(3) ?
C3 H3 . 0.9300 ?
C4 C5 . 1.393(2) ?
C4 H4 . 0.9300 ?
C5 C6 . 1.377(2) ?
C5 S1 . 1.7613(17) ?
C6 H6 . 0.9300 ?
C7 O5 . 1.219(2) ?
C7 O4 . 1.300(2) ?
C8 N1 . 1.336(2) ?
C8 C9 . 1.372(3) ?
C8 H8 . 0.9300 ?
C9 C10 . 1.389(3) ?
C9 H9 . 0.9300 ?
C10 C11 . 1.380(3) ?
C10 C13 . 1.512(2) ?
C11 C12 . 1.379(3) ?
C11 H11 . 0.9300 ?
C12 N1 . 1.334(2) ?
C12 H12 . 0.9300 ?
C13 N2 . 1.444(2) ?
C13 H13A . 0.9700 ?
C13 H13B . 0.9700 ?
C14 O7 . 1.230(2) yes
C14 N2 . 1.323(2) ?
C14 C15 . 1.534(3) ?
C15 O8 . 1.219(2) yes
C15 N3 . 1.325(2) ?
C16 N3 . 1.451(3) ?
C16 C17 . 1.504(3) ?
C16 H16A . 0.9700 ?
C16 H16B . 0.9700 ?
C17 C18 . 1.375(3) ?
C17 C21 . 1.383(3) ?
C18 C19 . 1.376(3) ?
C18 H18 . 0.9300 ?
C19 N4 . 1.331(3) ?
C19 H19 . 0.9300 ?
C20 N4 . 1.316(3) ?
C20 C21 . 1.376(3) ?
C20 H20 . 0.9300 ?
C21 H21 . 0.9300 ?
C22 N5 . 1.320(3) ?
C22 C23 . 1.387(3) ?
C22 H22 . 0.9300 ?
C23 C24 . 1.379(3) ?
C23 H23 . 0.9300 ?
C24 C25 . 1.384(3) ?
C24 C27 . 1.515(2) ?
C25 C26 . 1.379(3) ?
C25 H25 . 0.9300 ?
C26 N5 . 1.332(3) ?
C26 H26 . 0.9300 ?
C27 N6 . 1.452(2) ?
C27 H27A . 0.9700 ?
C27 H27B . 0.9700 ?
C28 O6 . 1.222(2) yes
C28 N6 . 1.331(2) ?
C28 C28 2_655 1.539(3) yes
Cd1 O1 . 2.3100(14) yes
Cd1 O1 2_665 2.3100(14) ?
Cd1 N1 . 2.3153(15) yes
Cd1 N1 2_665 2.3153(15) ?
Cd1 O1W 2_665 2.3232(14) ?
Cd1 O1W . 2.3232(14) yes
N2 H2 . 0.8600 ?
N3 H3A . 0.8600 ?
N6 H6A . 0.8600 ?
N7 H7A . 0.8600 ?
N7 H7B . 0.8600 ?
O1 S1 . 1.4557(15) ?
O2 S1 . 1.4488(15) ?
O3 S1 . 1.4377(15) ?
O4 H4A . 0.8200 ?
O1W H1WA . 0.8379 ?
O1W H1WB . 0.8937 ?
O2W H2WB . 0.9348 ?
O2W H2WA . 0.9107 ?
O3W H3WA . 0.9010 ?
O3W H3WB . 0.9299 ?

loop_
_geom_hbond_atom_site_label_D
_geom_hbond_atom_site_label_H
_geom_hbond_atom_site_label_A
_geom_hbond_site_symmetry_A
_geom_hbond_distance_DH
_geom_hbond_distance_HA
_geom_hbond_distance_DA
_geom_hbond_angle_DHA
O1W H1WA O8 2_675 0.84 2.27 2.882(2) 130
N2 H2 O6 1_565 0.86 2.58 3.187(2) 129
N2 H2 O3 2_675 0.86 2.35 3.063(2) 140.9
O1W H1WB N4 1_544 0.89 1.81 2.702(2) 173.2
O2W H2WB O2 . 0.93 1.89 2.810(3) 167
N3 H3A O7 2_676 0.86 2.12 2.854(2) 143
O2W H2WA O1W 2_665 0.91 2.05 2.935(3) 163
O4 H4A N5 1_564 0.82 1.81 2.628(2) 177.7
O3W H3WA O2W . 0.90 1.83 2.714(3) 165
O3W H3WB O5 1_556 0.93 1.83 2.737(3) 166
N6 H6A O3 1_545 0.86 2.03 2.830(2) 154
N7 H7A O3W 2_565 0.86 2.15 2.907(4) 147
N7 H7B O5 . 0.86 2.06 2.692(3) 129
C27 H27A O2 2_565 0.97 2.55 3.475(2) 159.4

loop_
_geom_torsion_atom_site_label_1
_geom_torsion_atom_site_label_2
_geom_torsion_atom_site_label_3
_geom_torsion_atom_site_label_4
_geom_torsion_site_symmetry_1
_geom_torsion
C6 C1 C2 N7 . -179.13(18)
C7 C1 C2 N7 . -0.8(3)
C6 C1 C2 C3 . 2.0(3)
C7 C1 C2 C3 . -179.61(17)
N7 C2 C3 C4 . 179.59(18)
C1 C2 C3 C4 . -1.5(3)
C2 C3 C4 C5 . -0.6(3)
C3 C4 C5 C6 . 2.2(3)
C3 C4 C5 S1 . -177.28(14)
C4 C5 C6 C1 . -1.7(3)
S1 C5 C6 C1 . 177.81(13)
C2 C1 C6 C5 . -0.5(3)
C7 C1 C6 C5 . -178.87(16)
C6 C1 C7 O5 . 176.1(2)
C2 C1 C7 O5 . -2.3(3)
C6 C1 C7 O4 . -4.0(3)
C2 C1 C7 O4 . 177.61(17)
N1 C8 C9 C10 . -0.6(3)
C8 C9 C10 C11 . 0.4(3)
C8 C9 C10 C13 . 179.45(18)
C9 C10 C11 C12 . -0.4(3)
C13 C10 C11 C12 . -179.44(17)
C10 C11 C12 N1 . 0.6(3)
C11 C10 C13 N2 . -26.2(3)
C9 C10 C13 N2 . 154.82(17)
O7 C14 C15 O8 . 175.22(19)
N2 C14 C15 O8 . -5.3(3)
O7 C14 C15 N3 . -5.5(3)
N2 C14 C15 N3 . 173.97(16)
N3 C16 C17 C18 . 31.2(3)
N3 C16 C17 C21 . -149.9(2)
C21 C17 C18 C19 . -0.8(3)
C16 C17 C18 C19 . 178.1(2)
C17 C18 C19 N4 . 0.5(4)
N4 C20 C21 C17 . -0.7(4)
C18 C17 C21 C20 . 0.9(3)
C16 C17 C21 C20 . -178.1(2)
N5 C22 C23 C24 . -0.2(3)
C22 C23 C24 C25 . -0.1(3)
C22 C23 C24 C27 . 178.73(18)
C23 C24 C25 C26 . 0.4(3)
C27 C24 C25 C26 . -178.42(19)
C24 C25 C26 N5 . -0.4(3)
C25 C24 C27 N6 . -88.4(2)
C23 C24 C27 N6 . 92.9(2)
C11 C12 N1 C8 . -0.7(3)
C11 C12 N1 Cd1 . 178.17(14)
C9 C8 N1 C12 . 0.7(3)
C9 C8 N1 Cd1 . -178.28(15)
O1 Cd1 N1 C12 . 34.53(15)
O1 Cd1 N1 C12 2_665 -145.47(15)
O1W Cd1 N1 C12 2_665 -55.51(15)
O1W Cd1 N1 C12 . 124.49(15)
O1 Cd1 N1 C8 . -146.58(14)
O1 Cd1 N1 C8 2_665 33.42(14)
O1W Cd1 N1 C8 2_665 123.37(14)
O1W Cd1 N1 C8 . -56.63(14)
O7 C14 N2 C13 . -4.2(3)
C15 C14 N2 C13 . 176.32(16)
C10 C13 N2 C14 . 95.1(2)
O8 C15 N3 C16 . 2.9(3)
C14 C15 N3 C16 . -176.31(17)
C17 C16 N3 C15 . -112.7(2)
C21 C20 N4 C19 . 0.4(4)
C18 C19 N4 C20 . -0.3(4)
C23 C22 N5 C26 . 0.2(3)
C25 C26 N5 C22 . 0.1(3)
O6 C28 N6 C27 . 1.9(3)
C28 C28 N6 C27 2_655 -177.35(17)
C24 C27 N6 C28 . -90.4(2)
N1 Cd1 O1 S1 . 67.7(5)
N1 Cd1 O1 S1 2_665 -112.3(5)
O1W Cd1 O1 S1 2_665 161.7(5)
O1W Cd1 O1 S1 . -18.3(5)
Cd1 O1 S1 O3 . -27.8(5)
Cd1 O1 S1 O2 . -155.8(4)
Cd1 O1 S1 C5 . 89.3(5)
C6 C5 S1 O3 . 11.42(18)
C4 C5 S1 O3 . -169.11(14)
C6 C5 S1 O2 . 132.89(15)
C4 C5 S1 O2 . -47.63(16)
C6 C5 S1 O1 . -110.29(16)
C4 C5 S1 O1 . 69.19(16)
